data_4070055
loop_
_publ_author_name
'Liu, Fengli'
'Pullarkat, Sumod A.'
'Tan, Kien-Wee'
'Li, Yongxin'
'Leung, Pak-Hing'

_publ_section_title
;
 Enantioselective Diels&#x2212;Alder Reaction of 3-Diphenylphosphinofuran
 with 1-Phenyl-3,4-dimethylphosphole and Subsequent Synthetic
 Manipulations of the Cycloadduct
;
_journal_issue 21
_journal_name_full Organometallics
_journal_page_first 6254
_journal_paper_doi 10.1021/om900586q
_journal_volume 28
_journal_year 2009
_chemical_absolute_configuration ad
_chemical_formula_moiety 'C35 H32 I2 O3 P2 Pt'
_chemical_formula_sum 'C35 H32 I2 O3 P2 Pt'
_chemical_formula_weight 1011.44
_chemical_name_systematic
;

 ?

;
_space_group_IT_number 19
_symmetry_cell_setting orthorhombic
_symmetry_space_group_name_Hall 'P 2ac 2ab'
_symmetry_space_group_name_H-M 'P 21 21 21'
_atom_sites_solution_hydrogens geom
_atom_sites_solution_primary direct
_atom_sites_solution_secondary difmap
_audit_creation_method SHELXL-97
_cell_angle_alpha 90.00
_cell_angle_beta 90.00
_cell_angle_gamma 90.00
_cell_formula_units_Z 4
_cell_length_a 12.3171(2)
_cell_length_b 14.4668(2)
_cell_length_c 18.6833(3)
_cell_measurement_reflns_used 8809
_cell_measurement_temperature 173(2)
_cell_measurement_theta_max 32.79
_cell_measurement_theta_min 2.82
_cell_volume 3329.16(9)
_computing_cell_refinement 'Bruker SMART'
_computing_data_collection 'Bruker SMART'
_computing_data_reduction 'Bruker SAINT'
_computing_molecular_graphics 'Bruker SHELXTL'
_computing_publication_material 'Bruker SHELXTL'
_computing_structure_refinement 'SHELXL-97 (Sheldrick, 1997)'
_computing_structure_solution 'SHELXS-97 (Sheldrick, 1990)'
_diffrn_ambient_temperature 173(2)
_diffrn_measured_fraction_theta_full 0.998
_diffrn_measured_fraction_theta_max 0.998
_diffrn_measurement_device_type 'CCD area detector'
_diffrn_measurement_method 'phi and omega scans'
_diffrn_radiation_monochromator graphite
_diffrn_radiation_source 'fine-focus sealed tube'
_diffrn_radiation_type MoK\a
_diffrn_radiation_wavelength 0.71073
_diffrn_reflns_av_R_equivalents 0.0340
_diffrn_reflns_av_sigmaI/netI 0.0619
_diffrn_reflns_limit_h_max 19
_diffrn_reflns_limit_h_min -19
_diffrn_reflns_limit_k_max 22
_diffrn_reflns_limit_k_min -23
_diffrn_reflns_limit_l_max 30
_diffrn_reflns_limit_l_min -30
_diffrn_reflns_number 47363
_diffrn_reflns_theta_full 35.22
_diffrn_reflns_theta_max 35.22
_diffrn_reflns_theta_min 2.17
_exptl_absorpt_coefficient_mu 6.200
_exptl_absorpt_correction_T_max 0.4370
_exptl_absorpt_correction_T_min 0.2578
_exptl_absorpt_correction_type multi-scan
_exptl_absorpt_process_details sadabs
_exptl_crystal_colour yellow
_exptl_crystal_density_diffrn 2.018
_exptl_crystal_density_method 'not measured'
_exptl_crystal_description prism
_exptl_crystal_F_000 1920
_exptl_crystal_size_max 0.30
_exptl_crystal_size_mid 0.16
_exptl_crystal_size_min 0.16
_refine_diff_density_max 1.126
_refine_diff_density_min -1.715
_refine_diff_density_rms 0.301
_refine_ls_abs_structure_details 'Flack H D (1983), Acta Cryst. A39, 876-881'
_refine_ls_abs_structure_Flack -0.002(3)
_refine_ls_extinction_method none
_refine_ls_goodness_of_fit_ref 1.023
_refine_ls_hydrogen_treatment constr
_refine_ls_matrix_type full
_refine_ls_number_parameters 390
_refine_ls_number_reflns 14708
_refine_ls_number_restraints 0
_refine_ls_restrained_S_all 1.023
_refine_ls_R_factor_all 0.0407
_refine_ls_R_factor_gt 0.0293
_refine_ls_shift/su_max 0.002
_refine_ls_shift/su_mean 0.000
_refine_ls_structure_factor_coef Fsqd
_refine_ls_weighting_details 'calc w=1/[\s^2^(Fo^2^)+(0.0311P)^2^+0.0000P] where P=(Fo^2^+2Fc^2^)/3'
_refine_ls_weighting_scheme calc
_refine_ls_wR_factor_gt 0.0637
_refine_ls_wR_factor_ref 0.0826
_reflns_number_gt 12654
_reflns_number_total 14708
_reflns_threshold_expression >2sigma(I)
_cod_data_source_file om900586q_si_001.cif
_cod_data_source_block leung345
_cod_depositor_comments
;
The following automatic conversions were performed:

'_symmetry_cell_setting' value 'Orthorhombic' changed to
'orthorhombic' according to
/home/saulius/struct/CIF-dictionaries/cif_core.dic dictionary named
'cif_core.dic' version 2.4.2 from 2011-04-26.

Automatic conversion script
Id: cif_fix_values 1715 2011-07-08 13:25:40Z adriana 
;
_cod_original_sg_symbol_H-M P2(1)2(1)2(1)
_cod_database_code 4070055

loop_
_symmetry_equiv_pos_as_xyz
'x, y, z'
'-x+1/2, -y, z+1/2'
'-x, y+1/2, -z+1/2'
'x+1/2, -y+1/2, -z'

loop_
_atom_site_label
_atom_site_type_symbol
_atom_site_fract_x
_atom_site_fract_y
_atom_site_fract_z
_atom_site_U_iso_or_equiv
_atom_site_adp_type
_atom_site_occupancy
_atom_site_symmetry_multiplicity
_atom_site_calc_flag
_atom_site_refinement_flags
Pt1 Pt 0.142378(12) -0.040283(10) 0.850561(7) 0.01746(3) Uani 1 1 d .
C1 C -0.1468(3) -0.0327(3) 0.86985(19) 0.0211(6) Uani 1 1 d .
C2 C -0.1752(4) -0.0743(3) 0.9348(2) 0.0291(9) Uani 1 1 d .
H2 H -0.1256 -0.0734 0.9738 0.035 Uiso 1 1 calc R
C3 C -0.2743(5) -0.1165(4) 0.9424(3) 0.0395(12) Uani 1 1 d .
H3 H -0.2928 -0.1452 0.9865 0.047 Uiso 1 1 calc R
C4 C -0.3469(4) -0.1173(4) 0.8867(3) 0.0431(12) Uani 1 1 d .
H4 H -0.4150 -0.1474 0.8919 0.052 Uiso 1 1 calc R
C5 C -0.3203(5) -0.0738(5) 0.8223(3) 0.0453(14) Uani 1 1 d .
H5 H -0.3719 -0.0716 0.7845 0.054 Uiso 1 1 calc R
C6 C -0.2193(4) -0.0338(4) 0.8134(2) 0.0309(9) Uani 1 1 d .
H6 H -0.1997 -0.0073 0.7687 0.037 Uiso 1 1 calc R
C7 C -0.0235(3) 0.1230(3) 0.92827(19) 0.0191(7) Uani 1 1 d .
H7 H -0.0224 0.1041 0.9797 0.023 Uiso 1 1 calc R
C8 C -0.1261(3) 0.1722(3) 0.90368(19) 0.0200(7) Uani 1 1 d .
C9 C -0.2055(4) 0.2072(4) 0.9563(2) 0.0304(9) Uani 1 1 d .
H9A H -0.2585 0.2468 0.9320 0.046 Uiso 1 1 calc R
H9B H -0.1677 0.2430 0.9932 0.046 Uiso 1 1 calc R
H9C H -0.2432 0.1550 0.9786 0.046 Uiso 1 1 calc R
C10 C -0.1283(3) 0.1762(3) 0.8317(2) 0.0205(7) Uani 1 1 d .
C11 C -0.2104(4) 0.2216(3) 0.7855(2) 0.0287(9) Uani 1 1 d .
H11A H -0.2671 0.1769 0.7729 0.043 Uiso 1 1 calc R
H11B H -0.1754 0.2443 0.7418 0.043 Uiso 1 1 calc R
H11C H -0.2430 0.2737 0.8113 0.043 Uiso 1 1 calc R
C12 C -0.0334(3) 0.1248(3) 0.79970(19) 0.0175(7) Uani 1 1 d .
H12 H -0.0418 0.1073 0.7482 0.021 Uiso 1 1 calc R
C13 C 0.0767(3) 0.1741(3) 0.81915(18) 0.0168(6) Uani 1 1 d .
C14 C 0.0743(3) 0.1809(3) 0.90318(19) 0.0197(7) Uani 1 1 d .
H14 H 0.1435 0.1576 0.9246 0.024 Uiso 1 1 calc R
C15 C 0.0861(4) 0.2753(3) 0.7944(2) 0.0239(8) Uani 1 1 d .
H15A H 0.1559 0.2856 0.7693 0.029 Uiso 1 1 calc R
H15B H 0.0260 0.2912 0.7614 0.029 Uiso 1 1 calc R
C16 C 0.0801(3) 0.3344(3) 0.8625(2) 0.0244(8) Uani 1 1 d .
H16 H 0.0230 0.3831 0.8575 0.029 Uiso 1 1 calc R
C17 C 0.1914(4) 0.4691(3) 0.8710(2) 0.0233(7) Uani 1 1 d .
C18 C 0.3043(4) 0.5025(3) 0.8775(2) 0.0256(8) Uani 1 1 d .
C19 C 0.3908(4) 0.4424(4) 0.8792(2) 0.0322(10) Uani 1 1 d .
H19 H 0.3792 0.3775 0.8774 0.039 Uiso 1 1 calc R
C20 C 0.4965(5) 0.4780(4) 0.8837(3) 0.0396(12) Uani 1 1 d .
H20 H 0.5565 0.4368 0.8839 0.047 Uiso 1 1 calc R
C21 C 0.5143(5) 0.5711(5) 0.8879(3) 0.0475(15) Uani 1 1 d .
H21 H 0.5862 0.5944 0.8916 0.057 Uiso 1 1 calc R
C22 C 0.4268(5) 0.6311(4) 0.8866(3) 0.0428(13) Uani 1 1 d .
H22 H 0.4388 0.6958 0.8900 0.051 Uiso 1 1 calc R
C23 C 0.3237(5) 0.5981(3) 0.8804(2) 0.0319(10) Uani 1 1 d .
H23 H 0.2644 0.6400 0.8782 0.038 Uiso 1 1 calc R
C24 C 0.1781(3) 0.0787(3) 0.69608(19) 0.0211(7) Uani 1 1 d .
C25 C 0.1871(5) -0.0092(3) 0.6677(2) 0.0313(10) Uani 1 1 d .
H25 H 0.1967 -0.0605 0.6988 0.038 Uiso 1 1 calc R
C26 C 0.1821(6) -0.0236(4) 0.5931(2) 0.0429(14) Uani 1 1 d .
H26 H 0.1863 -0.0843 0.5740 0.051 Uiso 1 1 calc R
C27 C 0.1713(5) 0.0507(4) 0.5486(2) 0.0403(12) Uani 1 1 d .
H27 H 0.1699 0.0414 0.4983 0.048 Uiso 1 1 calc R
C28 C 0.1623(5) 0.1393(4) 0.5758(2) 0.0394(13) Uani 1 1 d .
H28 H 0.1547 0.1904 0.5442 0.047 Uiso 1 1 calc R
C29 C 0.1645(4) 0.1535(3) 0.6498(2) 0.0325(10) Uani 1 1 d .
H29 H 0.1568 0.2142 0.6686 0.039 Uiso 1 1 calc R
C30 C 0.3133(3) 0.1437(3) 0.8158(2) 0.0218(7) Uani 1 1 d .
C31 C 0.3739(4) 0.1936(4) 0.7670(2) 0.0301(9) Uani 1 1 d .
H31 H 0.3469 0.2033 0.7200 0.036 Uiso 1 1 calc R
C32 C 0.4739(5) 0.2297(5) 0.7863(3) 0.0473(15) Uani 1 1 d .
H32 H 0.5160 0.2632 0.7525 0.057 Uiso 1 1 calc R
C33 C 0.5125(5) 0.2162(5) 0.8564(3) 0.0492(15) Uani 1 1 d .
H33 H 0.5808 0.2413 0.8698 0.059 Uiso 1 1 calc R
C34 C 0.4535(4) 0.1678(4) 0.9054(3) 0.0376(12) Uani 1 1 d .
H34 H 0.4802 0.1593 0.9526 0.045 Uiso 1 1 calc R
C35 C 0.3545(4) 0.1315(3) 0.8856(2) 0.0278(8) Uani 1 1 d .
H35 H 0.3132 0.0975 0.9195 0.033 Uiso 1 1 calc R
I1 I 0.08342(3) -0.19415(2) 0.914968(17) 0.03184(7) Uani 1 1 d .
I2 I 0.34306(2) -0.10338(2) 0.833910(16) 0.03194(7) Uani 1 1 d .
O1 O 0.0570(3) 0.2767(2) 0.92027(16) 0.0266(6) Uani 1 1 d .
O2 O 0.1847(3) 0.3759(2) 0.87396(18) 0.0272(6) Uani 1 1 d .
O3 O 0.1133(3) 0.5187(2) 0.8611(2) 0.0440(10) Uani 1 1 d .
P1 P -0.01863(8) 0.02690(7) 0.86248(5) 0.01704(17) Uani 1 1 d .
P2 P 0.18467(8) 0.09141(7) 0.79298(5) 0.01690(17) Uani 1 1 d .

loop_
_atom_site_aniso_label
_atom_site_aniso_U_11
_atom_site_aniso_U_22
_atom_site_aniso_U_33
_atom_site_aniso_U_23
_atom_site_aniso_U_13
_atom_site_aniso_U_12
Pt1 0.01568(6) 0.02086(6) 0.01584(5) -0.00001(5) -0.00052(5) 0.00187(5)
C1 0.0174(16) 0.0254(17) 0.0205(13) 0.0004(13) 0.0015(13) -0.0049(16)
C2 0.025(2) 0.038(2) 0.0248(18) 0.0092(17) 0.0018(15) -0.0075(17)
C3 0.036(3) 0.051(3) 0.032(2) 0.010(2) 0.005(2) -0.012(2)
C4 0.019(2) 0.062(3) 0.048(3) 0.008(3) 0.001(2) -0.015(2)
C5 0.031(3) 0.067(4) 0.038(3) 0.002(3) -0.013(2) -0.022(3)
C6 0.027(2) 0.044(3) 0.0219(17) 0.0015(18) -0.0030(15) -0.012(2)
C7 0.0164(16) 0.0275(19) 0.0135(14) 0.0010(13) 0.0022(12) -0.0004(14)
C8 0.0140(17) 0.0268(18) 0.0194(15) -0.0024(13) 0.0022(12) -0.0009(13)
C9 0.025(2) 0.041(3) 0.0248(19) -0.0023(18) 0.0058(16) 0.0049(19)
C10 0.0194(18) 0.0231(17) 0.0191(14) 0.0011(13) -0.0005(12) 0.0013(14)
C11 0.022(2) 0.037(2) 0.0269(19) 0.0069(17) -0.0007(16) 0.0087(17)
C12 0.0147(16) 0.0232(18) 0.0145(14) 0.0008(12) -0.0014(12) -0.0026(13)
C13 0.0166(16) 0.0198(16) 0.0139(13) 0.0003(12) 0.0001(12) -0.0009(13)
C14 0.0194(18) 0.0235(18) 0.0162(14) -0.0029(13) 0.0000(12) -0.0016(14)
C15 0.027(2) 0.0227(18) 0.0217(16) 0.0015(14) 0.0016(15) -0.0018(16)
C16 0.0158(17) 0.0257(19) 0.032(2) -0.0020(15) -0.0004(14) -0.0026(14)
C17 0.027(2) 0.0225(18) 0.0206(15) -0.0013(14) -0.0011(14) -0.0016(16)
C18 0.032(2) 0.028(2) 0.0167(16) 0.0011(15) -0.0017(15) -0.0060(17)
C19 0.031(2) 0.038(3) 0.028(2) 0.0054(18) 0.0017(17) -0.0030(19)
C20 0.028(3) 0.049(3) 0.041(3) 0.012(2) -0.001(2) -0.003(2)
C21 0.036(3) 0.064(4) 0.042(3) 0.020(3) -0.006(2) -0.023(3)
C22 0.054(4) 0.039(3) 0.035(2) 0.010(2) 0.000(2) -0.022(3)
C23 0.044(3) 0.027(2) 0.0242(19) 0.0041(16) -0.0019(18) -0.0105(19)
C24 0.0155(16) 0.032(2) 0.0159(15) -0.0021(14) 0.0031(12) -0.0017(14)
C25 0.042(3) 0.030(2) 0.0216(18) -0.0054(16) 0.0012(17) -0.0025(19)
C26 0.070(4) 0.036(3) 0.0226(19) -0.0107(19) -0.004(2) 0.004(2)
C27 0.053(3) 0.051(3) 0.0163(16) -0.0050(19) -0.0013(18) 0.007(3)
C28 0.060(4) 0.043(3) 0.0155(16) 0.0032(17) -0.001(2) 0.012(2)
C29 0.045(3) 0.034(2) 0.0186(15) -0.0006(17) 0.0020(19) 0.0094(19)
C30 0.0158(17) 0.0244(19) 0.0252(18) -0.0048(15) 0.0019(14) -0.0019(14)
C31 0.020(2) 0.043(2) 0.0274(19) -0.0010(18) 0.0054(15) -0.0078(18)
C32 0.022(2) 0.073(4) 0.047(3) -0.001(3) 0.011(2) -0.018(3)
C33 0.021(2) 0.077(4) 0.050(3) -0.016(3) 0.001(2) -0.017(2)
C34 0.022(2) 0.053(3) 0.038(3) -0.012(2) -0.0087(18) 0.002(2)
C35 0.0214(19) 0.039(2) 0.0232(16) -0.0020(15) -0.0035(16) -0.0025(19)
I1 0.03384(17) 0.02589(14) 0.03578(15) 0.00918(11) 0.00596(12) 0.00425(12)
I2 0.02258(14) 0.03601(15) 0.03722(14) -0.00962(11) -0.00351(10) 0.00879(11)
O1 0.0301(17) 0.0259(15) 0.0237(13) -0.0055(12) 0.0057(12) -0.0046(12)
O2 0.0235(16) 0.0205(14) 0.0375(16) -0.0019(12) -0.0023(12) -0.0014(11)
O3 0.032(2) 0.0267(17) 0.073(3) 0.0042(17) -0.0053(18) 0.0001(13)
P1 0.0146(4) 0.0213(4) 0.0153(4) 0.0013(3) 0.0002(3) -0.0002(3)
P2 0.0140(4) 0.0230(5) 0.0138(4) -0.0011(3) 0.0003(3) 0.0001(3)

loop_
_atom_type_symbol
_atom_type_description
_atom_type_scat_dispersion_real
_atom_type_scat_dispersion_imag
_atom_type_scat_source
C C 0.0033 0.0016 'International Tables Vol C Tables 4.2.6.8 and 6.1.1.4'
H H 0.0000 0.0000 'International Tables Vol C Tables 4.2.6.8 and 6.1.1.4'
O O 0.0106 0.0060 'International Tables Vol C Tables 4.2.6.8 and 6.1.1.4'
P P 0.1023 0.0942 'International Tables Vol C Tables 4.2.6.8 and 6.1.1.4'
I I -0.4742 1.8119 'International Tables Vol C Tables 4.2.6.8 and 6.1.1.4'
Pt Pt -1.7033 8.3905 'International Tables Vol C Tables 4.2.6.8 and 6.1.1.4'

loop_
_geom_angle_atom_site_label_1
_geom_angle_atom_site_label_2
_geom_angle_atom_site_label_3
_geom_angle
P1 Pt1 P2 83.34(4)
P1 Pt1 I1 94.47(3)
P2 Pt1 I1 177.19(3)
P1 Pt1 I2 174.11(3)
P2 Pt1 I2 91.12(3)
I1 Pt1 I2 91.128(11)
C6 C1 C2 119.7(4)
C6 C1 P1 120.9(3)
C2 C1 P1 119.3(3)
C3 C2 C1 120.2(4)
C4 C3 C2 120.4(5)
C3 C4 C5 119.8(5)
C6 C5 C4 120.2(5)
C1 C6 C5 119.7(4)
C8 C7 C14 107.7(3)
C8 C7 P1 100.2(2)
C14 C7 P1 100.4(2)
C10 C8 C9 129.5(4)
C10 C8 C7 109.8(3)
C9 C8 C7 120.7(3)
C8 C10 C11 127.9(4)
C8 C10 C12 111.0(3)
C11 C10 C12 121.0(3)
C10 C12 C13 110.7(3)
C10 C12 P1 101.6(2)
C13 C12 P1 96.6(2)
C15 C13 C14 103.9(3)
C15 C13 C12 115.2(3)
C14 C13 C12 104.0(3)
C15 C13 P2 118.7(3)
C14 C13 P2 108.5(3)
C12 C13 P2 105.4(2)
O1 C14 C7 109.9(3)
O1 C14 C13 106.5(3)
C7 C14 C13 106.5(3)
C16 C15 C13 106.1(3)
O1 C16 O2 108.5(3)
O1 C16 C15 108.6(3)
O2 C16 C15 108.2(3)
O3 C17 O2 123.2(4)
O3 C17 C18 124.4(4)
O2 C17 C18 112.4(4)
C19 C18 C23 119.3(5)
C19 C18 C17 121.6(4)
C23 C18 C17 119.0(5)
C18 C19 C20 119.2(5)
C21 C20 C19 121.0(6)
C20 C21 C22 119.4(6)
C23 C22 C21 120.5(5)
C22 C23 C18 120.5(5)
C25 C24 C29 119.0(4)
C25 C24 P2 118.1(3)
C29 C24 P2 122.9(3)
C24 C25 C26 120.7(4)
C27 C26 C25 119.3(5)
C26 C27 C28 121.0(4)
C27 C28 C29 119.8(4)
C24 C29 C28 120.1(4)
C31 C30 C35 118.7(4)
C31 C30 P2 122.5(3)
C35 C30 P2 118.8(3)
C30 C31 C32 120.4(5)
C31 C32 C33 119.3(5)
C34 C33 C32 121.1(5)
C33 C34 C35 119.2(5)
C34 C35 C30 121.3(4)
C16 O1 C14 112.0(3)
C17 O2 C16 117.7(3)
C1 P1 C12 109.17(18)
C1 P1 C7 106.18(18)
C12 P1 C7 80.96(17)
C1 P1 Pt1 125.49(14)
C12 P1 Pt1 111.08(13)
C7 P1 Pt1 115.05(13)
C30 P2 C24 108.42(19)
C30 P2 C13 107.25(18)
C24 P2 C13 107.17(18)
C30 P2 Pt1 116.42(14)
C24 P2 Pt1 112.32(15)
C13 P2 Pt1 104.72(12)

loop_
_geom_bond_atom_site_label_1
_geom_bond_atom_site_label_2
_geom_bond_distance
Pt1 P1 2.2197(10)
Pt1 P2 2.2491(10)
Pt1 I1 2.6326(3)
Pt1 I2 2.6533(3)
C1 C6 1.381(6)
C1 C2 1.399(5)
C1 P1 1.804(4)
C2 C3 1.373(7)
C3 C4 1.372(8)
C4 C5 1.398(8)
C5 C6 1.383(7)
C7 C8 1.521(6)
C7 C14 1.541(6)
C7 P1 1.857(4)
C8 C10 1.345(5)
C8 C9 1.476(6)
C10 C11 1.483(6)
C10 C12 1.510(6)
C12 C13 1.574(5)
C12 P1 1.848(4)
C13 C15 1.541(5)
C13 C14 1.573(5)
C13 P2 1.854(4)
C14 O1 1.439(5)
C15 C16 1.534(6)
C16 O1 1.394(5)
C16 O2 1.438(5)
C17 O3 1.215(6)
C17 O2 1.353(5)
C17 C18 1.477(7)
C18 C19 1.376(7)
C18 C23 1.405(7)
C19 C20 1.402(8)
C20 C21 1.367(9)
C21 C22 1.385(10)
C22 C23 1.362(8)
C24 C25 1.383(6)
C24 C29 1.395(6)
C24 P2 1.822(4)
C25 C26 1.411(6)
C26 C27 1.364(8)
C27 C28 1.382(7)
C28 C29 1.398(6)
C30 C31 1.382(6)
C30 C35 1.409(6)
C30 P2 1.807(4)
C31 C32 1.384(7)
C32 C33 1.408(9)
C33 C34 1.362(8)
C34 C35 1.379(7)
